data_4070921
loop_
_publ_author_name
'Liu, Shu'
'Wang, Hui'
'Zhang, Peng-Cheng'
'Weng, Lin-Hong'
'Hou, Xiu-Feng'

_publ_section_title
;
 Synthesis and Structure of Half-Sandwich Pyridine-2-thiolato Cobalt(III)
 and Rhodium(III) Complexes and Their Reactivity toward Monodentate or
 Bidentate 1,2-Dicarba-closo-dodecaborane Thiolate Ligands
;
_journal_issue 4
_journal_name_full Organometallics
_journal_page_first 713
_journal_paper_doi 10.1021/om701120w
_journal_volume 27
_journal_year 2008
_chemical_formula_sum 'C17 H30 B10 Co N S2'
_chemical_formula_weight 479.57
_chemical_name_systematic
; 
 ? 
;
_space_group_IT_number 14
_symmetry_cell_setting monoclinic
_symmetry_space_group_name_Hall '-P 2ybc'
_symmetry_space_group_name_H-M 'P 1 21/c 1'
_atom_sites_solution_hydrogens geom
_atom_sites_solution_primary direct
_atom_sites_solution_secondary difmap
_audit_creation_method SHELXL-97
_cell_angle_alpha 90.00
_cell_angle_beta 94.700(10)
_cell_angle_gamma 90.00
_cell_formula_units_Z 8
_cell_length_a 14.608(9)
_cell_length_b 12.793(8)
_cell_length_c 26.283(16)
_cell_measurement_reflns_used 743
_cell_measurement_temperature 293(2)
_cell_measurement_theta_max 20.398
_cell_measurement_theta_min 2.226
_cell_volume 4895(5)
_computing_cell_refinement 'Bruker SMART'
_computing_data_collection 'Bruker SMART'
_computing_data_reduction 'Bruker SHELXTL'
_computing_molecular_graphics 'Bruker SHELXTL'
_computing_publication_material 'Bruker SHELXTL'
_computing_structure_refinement 'SHELXL-97 (Sheldrick, 1997)'
_computing_structure_solution 'SHELXS-97 (Sheldrick, 1990)'
_diffrn_ambient_temperature 293(2)
_diffrn_measured_fraction_theta_full 1.000
_diffrn_measured_fraction_theta_max 1.000
_diffrn_measurement_device_type 'CCD area detector'
_diffrn_measurement_method 'phi and omega scans'
_diffrn_radiation_monochromator graphite
_diffrn_radiation_source 'fine-focus sealed tube'
_diffrn_radiation_type MoK\a
_diffrn_radiation_wavelength 0.71073
_diffrn_reflns_av_R_equivalents 0.1155
_diffrn_reflns_av_sigmaI/netI 0.1677
_diffrn_reflns_limit_h_max 17
_diffrn_reflns_limit_h_min -11
_diffrn_reflns_limit_k_max 14
_diffrn_reflns_limit_k_min -15
_diffrn_reflns_limit_l_max 31
_diffrn_reflns_limit_l_min -31
_diffrn_reflns_number 20228
_diffrn_reflns_theta_full 25.01
_diffrn_reflns_theta_max 25.01
_diffrn_reflns_theta_min 1.40
_diffrn_standards_decay_% 7.64
_exptl_absorpt_coefficient_mu 0.878
_exptl_absorpt_correction_T_max 0.9173
_exptl_absorpt_correction_T_min 0.8795
_exptl_absorpt_correction_type multi-scan
_exptl_absorpt_process_details sadabs
_exptl_crystal_colour yellow
_exptl_crystal_density_diffrn 1.301
_exptl_crystal_density_method 'not measured'
_exptl_crystal_description prism
_exptl_crystal_F_000 1984
_exptl_crystal_size_max 0.15
_exptl_crystal_size_mid 0.12
_exptl_crystal_size_min 0.10
_refine_diff_density_max 0.642
_refine_diff_density_min -0.636
_refine_diff_density_rms 0.077
_refine_ls_extinction_method none
_refine_ls_goodness_of_fit_ref 0.778
_refine_ls_hydrogen_treatment mixed
_refine_ls_matrix_type full
_refine_ls_number_parameters 597
_refine_ls_number_reflns 8619
_refine_ls_number_restraints 0
_refine_ls_restrained_S_all 0.778
_refine_ls_R_factor_all 0.1533
_refine_ls_R_factor_gt 0.0601
_refine_ls_shift/su_max 0.001
_refine_ls_shift/su_mean 0.000
_refine_ls_structure_factor_coef Fsqd
_refine_ls_weighting_details 'calc w=1/[\s^2^(Fo^2^)+(0.0550P)^2^+0.0000P] where P=(Fo^2^+2Fc^2^)/3'
_refine_ls_weighting_scheme calc
_refine_ls_wR_factor_gt 0.1212
_refine_ls_wR_factor_ref 0.1457
_reflns_number_gt 3390
_reflns_number_total 8619
_reflns_threshold_expression >2sigma(I)
_cod_data_source_file om701120w-file001.cif
_cod_data_source_block f70116c
_cod_depositor_comments
;
The following automatic conversions were performed:

'_symmetry_cell_setting' value 'Monoclinic' changed to 'monoclinic'
according to /home/saulius/struct/CIF-dictionaries/cif_core.dic
dictionary named 'cif_core.dic' version 2.4.1 from 2010-06-29.

Automatic conversion script
Id: cif_fix_values 1715 2011-07-08 13:25:40Z adriana 
;
_cod_original_sg_symbol_H-M P2(1)/c
_cod_database_code 4070921

loop_
_symmetry_equiv_pos_as_xyz
'x, y, z'
'-x, y+1/2, -z+1/2'
'-x, -y, -z'
'x, -y-1/2, z-1/2'

loop_
_atom_site_label
_atom_site_type_symbol
_atom_site_fract_x
_atom_site_fract_y
_atom_site_fract_z
_atom_site_U_iso_or_equiv
_atom_site_adp_type
_atom_site_occupancy
_atom_site_symmetry_multiplicity
_atom_site_calc_flag
_atom_site_refinement_flags
Co1 Co 0.36052(6) 0.20560(6) 0.35051(3) 0.0515(3) Uani 1 1 d .
Co2 Co 0.18201(5) 0.04224(6) 0.10846(3) 0.0483(2) Uani 1 1 d .
N1 N 0.2328(3) 0.2343(3) 0.33699(19) 0.0558(14) Uani 1 1 d .
N2 N 0.1026(3) 0.0178(3) 0.16265(18) 0.0512(13) Uani 1 1 d .
S1 S 0.33125(12) 0.04736(13) 0.31463(6) 0.0656(5) Uani 1 1 d .
S2 S 0.29328(13) 0.18817(13) 0.42561(6) 0.0667(5) Uani 1 1 d .
S3 S 0.22066(12) 0.19570(12) 0.14759(6) 0.0583(5) Uani 1 1 d .
S4 S 0.03486(11) 0.07259(13) 0.07659(6) 0.0630(5) Uani 1 1 d .
B1 B 0.3907(6) -0.0643(6) 0.4149(3) 0.072(2) Uani 1 1 d .
H1 H 0.4248 0.0050 0.4326 0.086 Uiso 1 1 calc R
B2 B 0.4375(5) -0.1332(6) 0.3663(3) 0.064(2) Uani 1 1 d .
H2' H 0.5031 -0.1097 0.3519 0.077 Uiso 1 1 calc R
B3 B 0.3502(6) -0.1819(6) 0.3260(3) 0.073(2) Uani 1 1 d .
H3 H 0.3585 -0.1905 0.2850 0.087 Uiso 1 1 calc R
B4 B 0.2431(6) -0.1433(6) 0.3491(3) 0.080(3) Uani 1 1 d .
H4 H 0.1811 -0.1255 0.3240 0.096 Uiso 1 1 calc R
B5 B 0.2361(7) -0.2016(8) 0.4085(4) 0.106(4) Uani 1 1 d .
H5 H 0.1692 -0.2231 0.4218 0.127 Uiso 1 1 calc R
B6 B 0.3254(7) -0.1510(7) 0.4497(3) 0.096(3) Uani 1 1 d .
H6 H 0.3163 -0.1383 0.4904 0.115 Uiso 1 1 calc R
B7 B 0.4323(7) -0.1908(6) 0.4273(3) 0.081(3) Uani 1 1 d .
H7 H 0.4941 -0.2056 0.4531 0.097 Uiso 1 1 calc R
B8 B 0.4055(6) -0.2658(6) 0.3716(3) 0.076(3) Uani 1 1 d .
H8 H 0.4494 -0.3308 0.3609 0.091 Uiso 1 1 calc R
B9 B 0.2864(7) -0.2725(7) 0.3602(4) 0.099(3) Uani 1 1 d .
H9 H 0.2528 -0.3413 0.3418 0.119 Uiso 1 1 calc R
B10 B 0.3374(7) -0.2767(7) 0.4238(4) 0.096(3) Uani 1 1 d .
H10 H 0.3374 -0.3474 0.4476 0.115 Uiso 1 1 calc R
B11 B 0.1397(5) 0.3231(6) 0.0567(2) 0.063(2) Uani 1 1 d .
H11 H 0.1417 0.2574 0.0298 0.075 Uiso 1 1 calc R
B12 B 0.2390(6) 0.3882(6) 0.0790(3) 0.068(2) Uani 1 1 d .
H12 H 0.3066 0.3671 0.0665 0.081 Uiso 1 1 calc R
B13 B 0.2251(6) 0.4272(6) 0.1415(3) 0.070(2) Uani 1 1 d .
H13 H 0.2842 0.4309 0.1702 0.084 Uiso 1 1 calc R
B14 B 0.1178(6) 0.3890(6) 0.1571(3) 0.071(2) Uani 1 1 d .
H14 H 0.1048 0.3667 0.1963 0.086 Uiso 1 1 calc R
B15 B 0.0342(6) 0.4522(6) 0.1171(3) 0.074(2) Uani 1 1 d .
H15 H -0.0335 0.4725 0.1297 0.089 Uiso 1 1 calc R
B16 B 0.0466(6) 0.4107(6) 0.0545(3) 0.069(2) Uani 1 1 d .
H16 H -0.0127 0.4028 0.0262 0.083 Uiso 1 1 calc R
B17 B 0.1544(6) 0.4517(6) 0.0386(3) 0.072(2) Uani 1 1 d .
H17 H 0.1665 0.4725 -0.0009 0.086 Uiso 1 1 calc R
B18 B 0.2081(6) 0.5191(6) 0.0907(3) 0.070(2) Uani 1 1 d .
H18 H 0.2553 0.5847 0.0859 0.084 Uiso 1 1 calc R
B19 B 0.1344(6) 0.5170(6) 0.1401(3) 0.064(2) Uani 1 1 d .
H19' H 0.1336 0.5808 0.1682 0.077 Uiso 1 1 calc R
B20 B 0.0901(5) 0.5325(6) 0.0755(3) 0.066(2) Uani 1 1 d .
H20 H 0.0599 0.6063 0.0606 0.079 Uiso 1 1 calc R
C1 C 0.3387(4) -0.0661(5) 0.3539(2) 0.0630(18) Uani 1 1 d .
C2 C 0.2753(5) -0.0810(6) 0.4030(3) 0.081(2) Uani 1 1 d .
C3 C 0.2028(5) 0.2184(4) 0.3843(2) 0.0566(17) Uani 1 1 d .
C4 C 0.1112(6) 0.2268(6) 0.3904(3) 0.086(2) Uani 1 1 d .
H4' H 0.0912 0.2209 0.4229 0.104 Uiso 1 1 calc R
C5 C 0.0489(5) 0.2436(6) 0.3504(4) 0.098(3) Uani 1 1 d .
H5' H -0.0135 0.2477 0.3551 0.117 Uiso 1 1 calc R
C6 C 0.0808(5) 0.2548(5) 0.3014(3) 0.082(2) Uani 1 1 d .
H6' H 0.0405 0.2660 0.2726 0.099 Uiso 1 1 calc R
C7 C 0.1720(5) 0.2487(5) 0.2982(3) 0.0664(19) Uani 1 1 d .
H7' H 0.1935 0.2551 0.2660 0.080 Uiso 1 1 calc R
C8 C 0.4942(4) 0.2049(5) 0.3298(3) 0.0666(19) Uani 1 1 d .
C9 C 0.4373(5) 0.2674(6) 0.2968(2) 0.0645(19) Uani 1 1 d .
C10 C 0.4025(5) 0.3482(6) 0.3239(3) 0.073(2) Uani 1 1 d .
C11 C 0.4334(6) 0.3354(6) 0.3734(3) 0.079(2) Uani 1 1 d .
C12 C 0.4903(5) 0.2472(6) 0.3782(3) 0.075(2) Uani 1 1 d .
C13 C 0.5525(5) 0.1187(6) 0.3140(4) 0.137(4) Uani 1 1 d .
H13A H 0.6022 0.1467 0.2966 0.205 Uiso 1 1 calc R
H13B H 0.5165 0.0726 0.2916 0.205 Uiso 1 1 calc R
H13C H 0.5766 0.0808 0.3437 0.205 Uiso 1 1 calc R
C14 C 0.4241(6) 0.2521(7) 0.2394(2) 0.136(4) Uani 1 1 d .
H14A H 0.3613 0.2661 0.2278 0.204 Uiso 1 1 calc R
H14B H 0.4391 0.1814 0.2312 0.204 Uiso 1 1 calc R
H14C H 0.4636 0.2992 0.2230 0.204 Uiso 1 1 calc R
C15 C 0.3421(5) 0.4334(6) 0.3018(4) 0.142(4) Uani 1 1 d .
H15A H 0.3053 0.4600 0.3275 0.213 Uiso 1 1 calc R
H15B H 0.3029 0.4064 0.2738 0.213 Uiso 1 1 calc R
H15C H 0.3793 0.4887 0.2899 0.213 Uiso 1 1 calc R
C16 C 0.4173(6) 0.4120(7) 0.4167(3) 0.175(5) Uani 1 1 d .
H16A H 0.4637 0.4652 0.4183 0.262 Uiso 1 1 calc R
H16B H 0.4201 0.3748 0.4486 0.262 Uiso 1 1 calc R
H16C H 0.3579 0.4437 0.4104 0.262 Uiso 1 1 calc R
C17 C 0.5414(5) 0.2125(8) 0.4265(3) 0.162(5) Uani 1 1 d .
H17A H 0.5625 0.1421 0.4226 0.242 Uiso 1 1 calc R
H17B H 0.5016 0.2152 0.4538 0.242 Uiso 1 1 calc R
H17C H 0.5932 0.2576 0.4343 0.242 Uiso 1 1 calc R
C18 C 0.1800(4) 0.3151(4) 0.11911(19) 0.0489(15) Uani 1 1 d .
C19 C 0.0694(5) 0.3311(5) 0.1048(2) 0.0611(19) Uani 1 1 d .
C20 C 0.0215(5) 0.0411(4) 0.1396(2) 0.0548(16) Uani 1 1 d .
C21 C -0.0563(5) 0.0453(5) 0.1656(3) 0.079(2) Uani 1 1 d .
H21 H -0.1133 0.0620 0.1493 0.095 Uiso 1 1 calc R
C22 C -0.0458(6) 0.0236(6) 0.2173(3) 0.101(3) Uani 1 1 d .
H22 H -0.0970 0.0227 0.2362 0.121 Uiso 1 1 calc R
C23 C 0.0376(6) 0.0037(6) 0.2405(3) 0.090(3) Uani 1 1 d .
H23 H 0.0440 -0.0073 0.2755 0.108 Uiso 1 1 calc R
C24 C 0.1127(5) -0.0006(5) 0.2134(2) 0.0660(19) Uani 1 1 d .
H24 H 0.1702 -0.0160 0.2295 0.079 Uiso 1 1 calc R
C25 C 0.3113(4) -0.0178(5) 0.1185(2) 0.0559(17) Uani 1 1 d .
C26 C 0.2483(4) -0.1004(5) 0.1138(2) 0.0563(17) Uani 1 1 d .
C27 C 0.1961(4) -0.0928(5) 0.0663(2) 0.0546(16) Uani 1 1 d .
C28 C 0.2312(4) -0.0041(5) 0.0413(2) 0.0533(16) Uani 1 1 d .
C29 C 0.3040(4) 0.0399(4) 0.0728(2) 0.0497(15) Uani 1 1 d .
C30 C 0.3808(4) 0.0009(5) 0.1617(2) 0.077(2) Uani 1 1 d .
H30A H 0.4030 0.0713 0.1602 0.115 Uiso 1 1 calc R
H30B H 0.4311 -0.0469 0.1596 0.115 Uiso 1 1 calc R
H30C H 0.3536 -0.0098 0.1933 0.115 Uiso 1 1 calc R
C31 C 0.2373(5) -0.1850(5) 0.1525(2) 0.078(2) Uani 1 1 d .
H31A H 0.2647 -0.2484 0.1414 0.117 Uiso 1 1 calc R
H31B H 0.1732 -0.1966 0.1559 0.117 Uiso 1 1 calc R
H31C H 0.2670 -0.1642 0.1848 0.117 Uiso 1 1 calc R
C32 C 0.1250(5) -0.1644(5) 0.0457(2) 0.081(2) Uani 1 1 d .
H32A H 0.1517 -0.2158 0.0248 0.122 Uiso 1 1 calc R
H32B H 0.0787 -0.1261 0.0254 0.122 Uiso 1 1 calc R
H32C H 0.0977 -0.1985 0.0732 0.122 Uiso 1 1 calc R
C33 C 0.1970(4) 0.0304(5) -0.0116(2) 0.073(2) Uani 1 1 d .
H33A H 0.2181 0.1001 -0.0175 0.110 Uiso 1 1 calc R
H33B H 0.1311 0.0292 -0.0149 0.110 Uiso 1 1 calc R
H33C H 0.2200 -0.0160 -0.0363 0.110 Uiso 1 1 calc R
C34 C 0.3629(4) 0.1274(5) 0.0597(2) 0.0662(19) Uani 1 1 d .
H34A H 0.4198 0.1007 0.0492 0.099 Uiso 1 1 calc R
H34B H 0.3750 0.1716 0.0890 0.099 Uiso 1 1 calc R
H34C H 0.3324 0.1671 0.0323 0.099 Uiso 1 1 calc R
H19 H 0.035(4) 0.260(4) 0.111(2) 0.08(2) Uiso 1 1 d .
H2 H 0.238(3) -0.011(4) 0.4085(19) 0.063(18) Uiso 1 1 d .

loop_
_atom_site_aniso_label
_atom_site_aniso_U_11
_atom_site_aniso_U_22
_atom_site_aniso_U_33
_atom_site_aniso_U_23
_atom_site_aniso_U_13
_atom_site_aniso_U_12
Co1 0.0652(6) 0.0590(5) 0.0320(4) 0.0015(4) 0.0137(4) 0.0018(5)
Co2 0.0582(6) 0.0514(5) 0.0365(4) 0.0017(4) 0.0106(4) -0.0021(4)
N1 0.069(4) 0.052(3) 0.047(3) 0.011(3) 0.014(3) 0.005(3)
N2 0.060(4) 0.049(3) 0.046(3) 0.007(2) 0.014(3) 0.000(3)
S1 0.0985(14) 0.0599(11) 0.0384(9) 0.0001(8) 0.0052(9) 0.0068(10)
S2 0.0915(14) 0.0716(12) 0.0400(9) 0.0052(9) 0.0227(9) -0.0023(10)
S3 0.0791(12) 0.0509(10) 0.0437(9) 0.0000(8) -0.0020(8) 0.0025(9)
S4 0.0668(12) 0.0698(11) 0.0521(10) 0.0059(9) 0.0028(9) -0.0049(9)
B1 0.095(7) 0.078(6) 0.043(5) -0.003(4) 0.005(4) 0.023(5)
B2 0.058(5) 0.081(6) 0.056(5) -0.004(4) 0.012(4) 0.016(5)
B3 0.091(7) 0.068(6) 0.062(5) -0.001(4) 0.022(5) 0.010(5)
B4 0.074(7) 0.083(6) 0.086(7) 0.002(5) 0.022(5) 0.004(5)
B5 0.087(8) 0.104(8) 0.134(9) 0.039(7) 0.059(7) 0.001(7)
B6 0.127(9) 0.098(7) 0.068(6) 0.038(6) 0.039(6) 0.052(7)
B7 0.118(8) 0.069(6) 0.060(5) 0.007(5) 0.026(5) 0.032(6)
B8 0.097(7) 0.050(5) 0.085(6) 0.005(5) 0.033(5) 0.011(5)
B9 0.084(7) 0.076(7) 0.140(10) -0.009(6) 0.023(7) 0.004(6)
B10 0.116(8) 0.072(6) 0.106(8) 0.027(6) 0.047(7) 0.027(6)
B11 0.102(7) 0.057(5) 0.031(4) 0.005(4) 0.014(4) 0.006(5)
B12 0.077(6) 0.062(5) 0.068(5) 0.000(4) 0.029(5) 0.001(5)
B13 0.085(6) 0.061(5) 0.061(5) 0.002(4) -0.011(5) -0.014(5)
B14 0.121(8) 0.054(5) 0.042(4) -0.004(4) 0.021(5) 0.011(5)
B15 0.085(6) 0.072(6) 0.069(5) 0.005(5) 0.034(5) 0.015(5)
B16 0.093(7) 0.071(5) 0.043(4) 0.014(4) -0.001(4) 0.010(5)
B17 0.114(7) 0.060(5) 0.045(4) 0.009(4) 0.027(5) 0.010(5)
B18 0.090(7) 0.054(5) 0.069(5) 0.007(4) 0.021(5) -0.015(5)
B19 0.103(7) 0.053(5) 0.039(4) 0.002(4) 0.011(4) 0.001(5)
B20 0.102(7) 0.054(5) 0.043(4) 0.013(4) 0.013(4) 0.019(5)
C1 0.069(5) 0.074(5) 0.049(4) -0.005(3) 0.024(3) 0.004(4)
C2 0.095(6) 0.080(6) 0.074(5) 0.010(4) 0.046(5) 0.024(5)
C3 0.060(5) 0.048(4) 0.066(4) 0.004(3) 0.027(4) -0.006(4)
C4 0.086(6) 0.103(6) 0.073(5) -0.002(5) 0.029(5) -0.003(5)
C5 0.064(6) 0.117(7) 0.115(8) -0.008(6) 0.028(6) -0.001(5)
C6 0.059(6) 0.099(6) 0.087(6) 0.005(5) -0.005(4) 0.010(5)
C7 0.070(5) 0.067(5) 0.063(5) 0.017(4) 0.009(4) 0.002(4)
C8 0.059(5) 0.064(5) 0.078(5) -0.009(4) 0.014(4) -0.001(4)
C9 0.073(5) 0.083(5) 0.040(4) 0.005(4) 0.017(4) -0.026(4)
C10 0.079(6) 0.065(5) 0.078(6) 0.003(5) 0.020(5) 0.003(4)
C11 0.095(6) 0.081(6) 0.068(5) -0.023(5) 0.047(5) -0.028(5)
C12 0.082(6) 0.096(6) 0.047(5) 0.015(4) 0.010(4) -0.007(5)
C13 0.095(7) 0.089(6) 0.239(11) -0.027(7) 0.084(7) 0.013(5)
C14 0.152(8) 0.221(10) 0.035(4) 0.001(5) 0.016(5) -0.083(7)
C15 0.114(7) 0.077(6) 0.240(12) 0.060(7) 0.046(7) 0.009(6)
C16 0.238(12) 0.147(8) 0.159(9) -0.108(7) 0.135(9) -0.108(8)
C17 0.110(7) 0.274(13) 0.092(7) 0.078(8) -0.049(6) -0.064(8)
C18 0.056(4) 0.054(4) 0.037(3) 0.007(3) 0.004(3) 0.006(3)
C19 0.081(5) 0.056(4) 0.049(4) 0.009(3) 0.018(4) 0.006(4)
C20 0.067(5) 0.049(4) 0.050(4) 0.006(3) 0.017(4) -0.003(4)
C21 0.064(5) 0.089(5) 0.089(6) 0.008(5) 0.028(4) 0.005(4)
C22 0.101(7) 0.109(7) 0.101(7) 0.012(6) 0.064(6) 0.000(6)
C23 0.115(7) 0.104(6) 0.057(5) 0.000(4) 0.042(5) 0.000(6)
C24 0.086(5) 0.069(5) 0.044(4) 0.010(3) 0.012(4) 0.003(4)
C25 0.067(5) 0.060(4) 0.042(4) -0.002(3) 0.013(3) 0.003(4)
C26 0.067(5) 0.049(4) 0.055(4) -0.006(3) 0.019(4) 0.008(4)
C27 0.061(5) 0.053(4) 0.051(4) -0.001(3) 0.017(4) -0.006(4)
C28 0.053(4) 0.060(4) 0.048(4) -0.011(3) 0.010(3) 0.001(3)
C29 0.055(4) 0.048(4) 0.049(4) -0.005(3) 0.021(3) 0.001(3)
C30 0.072(5) 0.094(5) 0.063(5) -0.003(4) 0.002(4) 0.018(4)
C31 0.097(6) 0.070(5) 0.069(5) 0.010(4) 0.012(4) 0.007(4)
C32 0.099(6) 0.071(5) 0.074(5) -0.011(4) 0.012(4) -0.019(4)
C33 0.092(5) 0.095(5) 0.035(4) -0.003(4) 0.012(4) -0.010(4)
C34 0.063(5) 0.072(4) 0.066(4) 0.000(4) 0.020(4) -0.019(4)

loop_
_atom_type_symbol
_atom_type_description
_atom_type_scat_dispersion_real
_atom_type_scat_dispersion_imag
_atom_type_scat_source
C C 0.0033 0.0016 'International Tables Vol C Tables 4.2.6.8 and 6.1.1.4'
H H 0.0000 0.0000 'International Tables Vol C Tables 4.2.6.8 and 6.1.1.4'
B B 0.0013 0.0007 'International Tables Vol C Tables 4.2.6.8 and 6.1.1.4'
N N 0.0061 0.0033 'International Tables Vol C Tables 4.2.6.8 and 6.1.1.4'
S S 0.1246 0.1234 'International Tables Vol C Tables 4.2.6.8 and 6.1.1.4'
Co Co 0.3494 0.9721 'International Tables Vol C Tables 4.2.6.8 and 6.1.1.4'

loop_
_geom_angle_atom_site_label_1
_geom_angle_atom_site_label_2
_geom_angle_atom_site_label_3
_geom_angle
N1 Co1 C9 112.5(3)
N1 Co1 C11 112.2(3)
C9 Co1 C11 65.4(3)
N1 Co1 C12 151.8(3)
C9 Co1 C12 66.3(3)
C11 Co1 C12 40.1(3)
N1 Co1 C10 94.6(2)
C9 Co1 C10 39.3(2)
C11 Co1 C10 38.4(3)
C12 Co1 C10 66.3(3)
N1 Co1 C8 151.9(3)
C9 Co1 C8 39.9(2)
C11 Co1 C8 66.4(3)
C12 Co1 C8 39.5(2)
C10 Co1 C8 66.6(3)
N1 Co1 S1 86.88(15)
C9 Co1 S1 98.9(2)
C11 Co1 S1 158.5(2)
C12 Co1 S1 121.3(2)
C10 Co1 S1 134.6(2)
C8 Co1 S1 92.08(19)
N1 Co1 S2 72.34(15)
C9 Co1 S2 159.6(2)
C11 Co1 S2 94.34(19)
C12 Co1 S2 99.7(2)
C10 Co1 S2 122.6(2)
C8 Co1 S2 135.1(2)
S1 Co1 S2 101.13(7)
N2 Co2 C25 116.7(2)
N2 Co2 C28 149.5(2)
C25 Co2 C28 67.4(2)
N2 Co2 C26 96.5(2)
C25 Co2 C26 39.9(2)
C28 Co2 C26 66.9(2)
N2 Co2 C27 110.5(2)
C25 Co2 C27 67.9(2)
C28 Co2 C27 40.5(2)
C26 Co2 C27 40.0(2)
N2 Co2 C29 156.4(2)
C25 Co2 C29 39.9(2)
C28 Co2 C29 39.9(2)
C26 Co2 C29 66.7(2)
C27 Co2 C29 67.7(2)
N2 Co2 S3 87.03(15)
C25 Co2 S3 94.25(19)
C28 Co2 S3 123.38(18)
C26 Co2 S3 129.5(2)
C27 Co2 S3 158.94(18)
C29 Co2 S3 91.52(16)
N2 Co2 S4 72.14(17)
C25 Co2 S4 161.88(18)
C28 Co2 S4 96.87(18)
C26 Co2 S4 126.8(2)
C27 Co2 S4 94.43(18)
C29 Co2 S4 130.89(18)
S3 Co2 S4 102.24(7)
C7 N1 C3 118.8(6)
C7 N1 Co1 139.8(5)
C3 N1 Co1 100.6(4)
C20 N2 C24 121.0(5)
C20 N2 Co2 101.2(4)
C24 N2 Co2 137.0(5)
C1 S1 Co1 119.2(2)
C3 S2 Co1 77.9(2)
C18 S3 Co2 119.3(2)
C20 S4 Co2 77.6(2)
C2 B1 C1 58.0(4)
C2 B1 B2 104.1(6)
C1 B1 B2 58.5(4)
C2 B1 B7 104.0(6)
C1 B1 B7 106.4(6)
B2 B1 B7 61.1(4)
C2 B1 B6 56.5(5)
C1 B1 B6 104.9(6)
B2 B1 B6 108.9(6)
B7 B1 B6 61.1(5)
C1 B2 B3 58.8(4)
C1 B2 B1 60.1(4)
B3 B2 B1 108.8(6)
C1 B2 B8 106.0(6)
B3 B2 B8 60.7(5)
B1 B2 B8 107.8(6)
C1 B2 B7 106.6(5)
B3 B2 B7 108.9(6)
B1 B2 B7 59.8(4)
B8 B2 B7 59.9(5)
C1 B3 B2 60.0(4)
C1 B3 B8 107.4(6)
B2 B3 B8 61.4(5)
C1 B3 B9 106.3(6)
B2 B3 B9 108.7(6)
B8 B3 B9 59.1(5)
C1 B3 B4 59.0(4)
B2 B3 B4 108.5(6)
B8 B3 B4 107.6(6)
B9 B3 B4 60.0(5)
C2 B4 C1 59.1(4)
C2 B4 B5 58.2(5)
C1 B4 B5 106.8(7)
C2 B4 B9 103.5(7)
C1 B4 B9 104.3(6)
B5 B4 B9 60.2(5)
C2 B4 B3 103.2(6)
C1 B4 B3 56.9(4)
B5 B4 B3 107.7(6)
B9 B4 B3 59.6(5)
C2 B5 B4 58.4(5)
C2 B5 B6 57.6(5)
B4 B5 B6 107.5(6)
C2 B5 B9 104.4(6)
B4 B5 B9 61.1(5)
B6 B5 B9 107.5(7)
C2 B5 B10 103.6(7)
B4 B5 B10 108.9(6)
B6 B5 B10 59.8(6)
B9 B5 B10 60.0(5)
C2 B6 B5 58.3(5)
C2 B6 B10 105.2(7)
B5 B6 B10 61.1(6)
C2 B6 B1 59.8(4)
B5 B6 B1 108.6(6)
B10 B6 B1 107.4(6)
C2 B6 B7 104.9(6)
B5 B6 B7 108.6(7)
B10 B6 B7 59.7(5)
B1 B6 B7 59.0(4)
B1 B7 B10 107.8(7)
B1 B7 B8 107.3(6)
B10 B7 B8 59.9(5)
B1 B7 B2 59.1(4)
B10 B7 B2 107.6(7)
B8 B7 B2 59.9(4)
B1 B7 B6 59.9(4)
B10 B7 B6 59.4(5)
B8 B7 B6 106.6(7)
B2 B7 B6 106.4(6)
B9 B8 B3 61.1(5)
B9 B8 B10 60.7(5)
B3 B8 B10 108.8(6)
B9 B8 B7 108.6(6)
B3 B8 B7 107.0(6)
B10 B8 B7 60.0(5)
B9 B8 B2 107.5(6)
B3 B8 B2 57.9(4)
B10 B8 B2 107.9(6)
B7 B8 B2 60.2(4)
B8 B9 B5 108.6(7)
B8 B9 B10 60.2(5)
B5 B9 B10 60.4(6)
B8 B9 B3 59.8(5)
B5 B9 B3 107.1(6)
B10 B9 B3 107.4(7)
B8 B9 B4 108.5(6)
B5 B9 B4 58.7(5)
B10 B9 B4 107.4(7)
B3 B9 B4 60.4(5)
B6 B10 B8 108.0(6)
B6 B10 B7 60.9(5)
B8 B10 B7 60.1(5)
B6 B10 B9 106.8(6)
B8 B10 B9 59.0(5)
B7 B10 B9 107.4(6)
B6 B10 B5 59.2(5)
B8 B10 B5 107.0(6)
B7 B10 B5 108.1(6)
B9 B10 B5 59.6(5)
C19 B11 C18 57.8(3)
C19 B11 B17 104.1(5)
C18 B11 B17 106.3(5)
C19 B11 B12 105.1(5)
C18 B11 B12 59.3(4)
B17 B11 B12 61.0(4)
C19 B11 B16 58.2(4)
C18 B11 B16 106.0(5)
B17 B11 B16 59.9(4)
B12 B11 B16 109.1(5)
C18 B12 B11 59.4(4)
C18 B12 B13 57.9(4)
B11 B12 B13 107.3(5)
C18 B12 B17 105.2(5)
B11 B12 B17 59.5(4)
B13 B12 B17 107.8(5)
C18 B12 B18 105.3(5)
B11 B12 B18 107.3(6)
B13 B12 B18 60.9(4)
B17 B12 B18 59.4(4)
C18 B13 B14 59.9(4)
C18 B13 B12 59.6(4)
B14 B13 B12 108.7(6)
C18 B13 B19 106.3(6)
B14 B13 B19 59.3(4)
B12 B13 B19 108.3(6)
C18 B13 B18 106.1(5)
B14 B13 B18 107.0(6)
B12 B13 B18 60.2(4)
B19 B13 B18 59.6(4)
C19 B14 C18 58.5(4)
C19 B14 B19 105.6(5)
C18 B14 B19 106.6(5)
C19 B14 B13 105.3(5)
C18 B14 B13 58.4(4)
B19 B14 B13 61.2(4)
C19 B14 B15 58.7(4)
C18 B14 B15 106.7(5)
B19 B14 B15 60.6(4)
B13 B14 B15 109.3(5)
C19 B15 B14 58.3(4)
C19 B15 B19 104.2(6)
B14 B15 B19 59.0(5)
C19 B15 B20 104.9(5)
B14 B15 B20 108.0(6)
B19 B15 B20 61.2(4)
C19 B15 B16 58.7(4)
B14 B15 B16 107.7(5)
B19 B15 B16 108.7(6)
B20 B15 B16 60.1(4)
C19 B16 B17 104.3(5)
C19 B16 B15 58.2(4)
B17 B16 B15 107.4(6)
C19 B16 B20 104.4(5)
B17 B16 B20 59.8(4)
B15 B16 B20 59.9(4)
C19 B16 B11 59.0(4)
B17 B16 B11 59.3(4)
B15 B16 B11 107.5(5)
B20 B16 B11 107.3(6)
B11 B17 B20 109.1(5)
B11 B17 B16 60.9(4)
B20 B17 B16 60.4(4)
B11 B17 B18 108.2(5)
B20 B17 B18 60.0(4)
B16 B17 B18 108.5(5)
B11 B17 B12 59.5(4)
B20 B17 B12 108.9(5)
B16 B17 B12 108.7(5)
B18 B17 B12 60.5(4)
B20 B18 B17 59.8(4)
B20 B18 B19 61.1(4)
B17 B18 B19 108.0(6)
B20 B18 B12 108.3(6)
B17 B18 B12 60.0(4)
B19 B18 B12 107.2(5)
B20 B18 B13 108.1(5)
B17 B18 B13 106.7(5)
B19 B18 B13 59.4(4)
B12 B18 B13 58.9(4)
B14 B19 B15 60.4(5)
B14 B19 B13 59.5(4)
B15 B19 B13 107.9(5)
B14 B19 B18 108.3(5)
B15 B19 B18 107.4(5)
B13 B19 B18 61.0(4)
B14 B19 B20 107.8(5)
B15 B19 B20 59.5(4)
B13 B19 B20 107.9(5)
B18 B19 B20 59.2(4)
B17 B20 B18 60.1(4)
B17 B20 B15 107.4(5)
B18 B20 B15 107.5(5)
B17 B20 B16 59.8(4)
B18 B20 B16 108.1(5)
B15 B20 B16 60.0(4)
B17 B20 B19 107.1(5)
B18 B20 B19 59.7(4)
B15 B20 B19 59.3(4)
B16 B20 B19 107.1(5)
C2 C1 B3 108.8(5)
C2 C1 B2 108.4(5)
B3 C1 B2 61.1(4)
C2 C1 B4 59.1(4)
B3 C1 B4 64.2(4)
B2 C1 B4 113.6(5)
C2 C1 B1 60.6(4)
B3 C1 B1 111.7(5)
B2 C1 B1 61.4(4)
B4 C1 B1 112.0(5)
C2 C1 S1 122.3(4)
B3 C1 S1 118.2(4)
B2 C1 S1 122.5(4)
B4 C1 S1 114.7(5)
B1 C1 S1 122.2(5)
B6 C2 B5 64.1(5)
B6 C2 C1 113.6(6)
B5 C2 C1 113.2(6)
B6 C2 B4 117.0(6)
B5 C2 B4 63.4(5)
C1 C2 B4 61.9(4)
B6 C2 B1 63.7(5)
B5 C2 B1 116.4(6)
C1 C2 B1 61.4(4)
B4 C2 B1 115.1(5)
C4 C3 N1 119.0(6)
C4 C3 S2 131.9(6)
N1 C3 S2 109.1(5)
C5 C4 C3 121.8(7)
C4 C5 C6 118.3(7)
C7 C6 C5 117.0(7)
N1 C7 C6 124.9(6)
C12 C8 C9 106.1(6)
C12 C8 C13 128.1(8)
C9 C8 C13 125.5(7)
C12 C8 Co1 69.3(4)
C9 C8 Co1 68.6(4)
C13 C8 Co1 131.1(5)
C10 C9 C8 109.5(6)
C10 C9 C14 126.1(8)
C8 C9 C14 124.2(7)
C10 C9 Co1 71.6(4)
C8 C9 Co1 71.5(4)
C14 C9 Co1 127.4(5)
C11 C10 C9 107.4(7)
C11 C10 C15 127.2(8)
C9 C10 C15 125.4(8)
C11 C10 Co1 69.7(4)
C9 C10 Co1 69.1(4)
C15 C10 Co1 126.5(5)
C10 C11 C12 109.5(6)
C10 C11 C16 125.3(9)
C12 C11 C16 124.9(9)
C10 C11 Co1 71.9(4)
C12 C11 Co1 70.2(4)
C16 C11 Co1 129.1(5)
C8 C12 C11 107.4(6)
C8 C12 C17 127.6(8)
C11 C12 C17 124.8(8)
C8 C12 Co1 71.2(4)
C11 C12 Co1 69.6(4)
C17 C12 Co1 127.8(5)
C19 C18 B13 109.1(5)
C19 C18 B14 59.9(4)
B13 C18 B14 61.8(4)
C19 C18 B12 109.2(5)
B13 C18 B12 62.5(4)
B14 C18 B12 112.5(5)
C19 C18 B11 61.0(4)
B13 C18 B11 112.6(5)
B14 C18 B11 112.0(5)
B12 C18 B11 61.3(4)
C19 C18 S3 119.4(4)
B13 C18 S3 118.8(4)
B14 C18 S3 114.1(4)
B12 C18 S3 124.4(4)
B11 C18 S3 122.3(4)
C18 C19 B14 61.5(4)
C18 C19 B15 112.6(5)
B14 C19 B15 63.0(4)
C18 C19 B16 112.5(5)
B14 C19 B16 115.0(5)
B15 C19 B16 63.0(4)
C18 C19 B11 61.2(4)
B14 C19 B11 113.5(6)
B15 C19 B11 114.5(5)
B16 C19 B11 62.8(4)
N2 C20 C21 121.8(6)
N2 C20 S4 109.0(4)
C21 C20 S4 129.0(6)
C20 C21 C22 116.8(7)
C23 C22 C21 120.5(8)
C22 C23 C24 120.9(7)
N2 C24 C23 118.8(7)
C26 C25 C29 108.5(6)
C26 C25 C30 126.5(6)
C29 C25 C30 124.8(6)
C26 C25 Co2 71.1(4)
C29 C25 Co2 71.7(4)
C30 C25 Co2 127.6(4)
C25 C26 C27 109.2(6)
C25 C26 C31 126.2(6)
C27 C26 C31 124.6(6)
C25 C26 Co2 69.0(4)
C27 C26 Co2 70.3(4)
C31 C26 Co2 127.4(4)
C26 C27 C28 105.9(6)
C26 C27 C32 127.1(6)
C28 C27 C32 126.9(6)
C26 C27 Co2 69.8(3)
C28 C27 Co2 68.9(3)
C32 C27 Co2 128.7(4)
C29 C28 C27 109.2(5)
C29 C28 C33 127.1(6)
C27 C28 C33 123.7(6)
C29 C28 Co2 71.3(3)
C27 C28 Co2 70.6(3)
C33 C28 Co2 126.7(4)
C25 C29 C28 107.1(5)
C25 C29 C34 126.5(6)
C28 C29 C34 126.4(5)
C25 C29 Co2 68.3(3)
C28 C29 Co2 68.8(3)
C34 C29 Co2 129.3(4)

loop_
_geom_bond_atom_site_label_1
_geom_bond_atom_site_label_2
_geom_bond_distance
Co1 N1 1.906(5)
Co1 C9 2.033(6)
Co1 C11 2.037(7)
Co1 C12 2.045(7)
Co1 C10 2.065(7)
Co1 C8 2.069(6)
Co1 S1 2.259(2)
Co1 S2 2.287(2)
Co2 N2 1.935(4)
Co2 C25 2.036(6)
Co2 C28 2.049(6)
Co2 C26 2.065(6)
Co2 C27 2.071(6)
Co2 C29 2.081(5)
Co2 S3 2.266(2)
Co2 S4 2.275(2)
N1 C7 1.310(7)
N1 C3 1.367(7)
N2 C20 1.320(7)
N2 C24 1.351(7)
S1 C1 1.779(6)
S2 C3 1.685(7)
S3 C18 1.781(5)
S4 C20 1.730(6)
B1 C2 1.703(11)
B1 C1 1.717(9)
B1 B2 1.739(10)
B1 B7 1.750(10)
B1 B6 1.766(11)
B2 C1 1.688(9)
B2 B3 1.707(11)
B2 B8 1.769(11)
B2 B7 1.773(10)
B3 C1 1.668(9)
B3 B8 1.756(11)
B3 B9 1.778(12)
B3 B4 1.793(10)
B4 C2 1.660(11)
B4 C1 1.707(10)
B4 B5 1.741(12)
B4 B9 1.785(12)
B5 C2 1.655(11)
B5 B6 1.749(13)
B5 B9 1.767(13)
B5 B10 1.782(13)
B6 C2 1.642(11)
B6 B10 1.760(12)
B6 B7 1.788(11)
B7 B10 1.766(12)
B7 B8 1.768(11)
B8 B9 1.743(12)
B8 B10 1.765(11)
B9 B10 1.774(14)
B11 C19 1.697(8)
B11 C18 1.700(8)
B11 B17 1.732(10)
B11 B12 1.732(11)
B11 B16 1.760(10)
B12 C18 1.698(9)
B12 B13 1.745(10)
B12 B17 1.759(11)
B12 B18 1.767(10)
B13 C18 1.666(9)
B13 B14 1.724(11)
B13 B19 1.752(10)
B13 B18 1.781(10)
B14 C19 1.666(10)
B14 C18 1.692(9)
B14 B19 1.719(10)
B14 B15 1.743(11)
B15 C19 1.672(9)
B15 B19 1.746(11)
B15 B20 1.751(10)
B15 B16 1.752(10)
B16 C19 1.681(9)
B16 B17 1.743(10)
B16 B20 1.755(10)
B17 B20 1.743(10)
B17 B18 1.748(11)
B18 B20 1.747(11)
B18 B19 1.755(10)
B19 B20 1.780(10)
C1 C2 1.660(8)
C3 C4 1.365(8)
C4 C5 1.349(9)
C5 C6 1.414(9)
C6 C7 1.344(8)
C8 C12 1.389(9)
C8 C9 1.400(8)
C8 C13 1.472(8)
C9 C10 1.377(8)
C9 C14 1.518(8)
C10 C11 1.351(9)
C10 C15 1.490(9)
C11 C12 1.401(9)
C11 C16 1.535(9)
C12 C17 1.487(9)
C18 C19 1.641(8)
C20 C21 1.375(8)
C21 C22 1.383(9)
C22 C23 1.341(9)
C23 C24 1.356(8)
C25 C26 1.400(8)
C25 C29 1.407(7)
C25 C30 1.479(8)
C26 C27 1.413(8)
C26 C31 1.502(8)
C27 C28 1.428(7)
C27 C32 1.456(8)
C28 C29 1.410(7)
C28 C33 1.505(8)
C29 C34 1.470(7)
